data_9017589
loop_
_publ_author_name
'Grey, I. E.'
'Mumme, W. G.'
'MacRae, C. M.'

_publ_section_title
;
 Lead-bearing phyllotungstite from the Clara mine, Germany with an ordered
 pyrochlore-hexagonal tungsten bronze intergrowth structure
;
_journal_name_full 'Mineralogical Magazine'
_journal_page_first 57
_journal_page_last 67
_journal_volume 77
_journal_year 2013
_chemical_compound_source 'Clara mine, Germany'
_chemical_formula_sum 'Cs0.214 Fe1.72 H6.129 O23 Pb1.146 W5.28'
_chemical_name_mineral Phyllotungstite-Pb
_space_group_IT_number 63
_space_group_name_Hall '-C 2c 2'
_space_group_name_H-M_alt 'C m c m'
_symmetry_space_group_name_H-M 'C m c m'
_cell_angle_alpha 90
_cell_angle_beta 90
_cell_angle_gamma 90
_cell_formula_units_Z 4
_cell_length_a 7.298
_cell_length_b 12.640
_cell_length_c 19.582
_cell_volume 1806.375
_database_code_amcsd 0019817
_exptl_crystal_density_diffrn 6.276
_cod_data_source_file inputs/fixed/downloads/18/18495.cif
_cod_data_source_block 18495
_cod_original_formula_sum '(W5.28 Fe1.72) Pb1.146 Cs.214 O23 H6.129'
_cod_database_code 9017589

loop_
_space_group_symop_operation_xyz
x,y,z
1/2+x,1/2+y,z
x,-y,1/2+z
1/2+x,1/2-y,1/2+z
-x,y,1/2-z
1/2-x,1/2+y,1/2-z
-x,y,z
1/2-x,1/2+y,z
x,-y,-z
1/2+x,1/2-y,-z
x,y,1/2-z
1/2+x,1/2+y,1/2-z
-x,-y,1/2+z
1/2-x,1/2-y,1/2+z
-x,-y,-z
1/2-x,1/2-y,-z

loop_
_atom_site_aniso_label
_atom_site_aniso_U_11
_atom_site_aniso_U_22
_atom_site_aniso_U_33
_atom_site_aniso_U_12
_atom_site_aniso_U_13
_atom_site_aniso_U_23
W1 0.04300 0.03800 0.02590 0.00000 0.00000 0.00570
Fe1 0.04300 0.03800 0.02590 0.00000 0.00000 0.00570
W2A 0.02400 0.02000 0.03590 0.00000 0.00000 -0.00010
Fe2A 0.02400 0.02000 0.03590 0.00000 0.00000 -0.00010
W2B 0.01290 0.01600 0.06000 -0.00110 0.00050 0.00160
Fe2B 0.01290 0.01600 0.06000 -0.00110 0.00050 0.00160
Pb1B 0.05400 0.01900 0.03100 0.00400 0.00200 -0.00100
Pb2 0.01900 0.03500 0.03800 0.00000 0.00000 0.00400

loop_
_atom_site_label
_atom_site_fract_x
_atom_site_fract_y
_atom_site_fract_z
_atom_site_occupancy
_atom_site_U_iso_or_equiv
_atom_site_type_symbol
_atom_site_attached_hydrogens
W1 0.00000 0.00000 0.00000 0.88000 0.03600 W 0
Fe1 0.00000 0.00000 0.00000 0.12000 0.03600 Fe 0
W2A 0.00000 -0.16920 0.15680 0.80000 0.02700 W 0
Fe2A 0.00000 -0.16920 0.15680 0.20000 0.02700 Fe 0
W2B 0.25050 0.08210 0.15480 0.70000 0.02900 W 0
Fe2B 0.25050 0.08210 0.15480 0.30000 0.02900 Fe 0
Pb1B 0.25000 0.25000 0.00000 0.22800 0.03500 Pb 0
Pb2 0.00000 0.33780 0.14440 0.34500 0.03000 Pb 0
Cs 0.00000 0.34700 0.25000 0.21400 0.06100 Cs 0
O1A 0.00000 -0.13060 0.05950 0.85100 0.00600 O 0
O-H1A 0.00000 -0.13060 0.05950 0.14900 0.00600 O 1
O1B 0.18250 0.06170 0.05640 0.85100 0.02300 O 0
O-H1B 0.18250 0.06170 0.05640 0.14900 0.02300 O 1
O2A 0.00000 -0.45570 0.12890 0.85100 0.01700 O 0
O-H2A 0.00000 -0.45570 0.12890 0.14900 0.01700 O 1
O2B 0.68760 0.22380 0.13890 0.85100 0.02100 O 0
O-H2B 0.68760 0.22380 0.13890 0.14900 0.02100 O 1
O3A 0.00000 -0.87700 0.16600 0.85100 0.04200 O 0
O-H3A 0.00000 -0.87700 0.16600 0.14900 0.04200 O 1
O3B 0.81190 -0.06660 0.17090 0.85100 0.01100 O 0
O-H3B 0.81190 -0.06660 0.17090 0.14900 0.01100 O 1
O4A 0.00000 0.80790 0.25000 0.85100 0.01300 O 0
O-H4A 0.00000 0.80790 0.25000 0.14900 0.01300 O 1
O4B 0.68300 0.09690 0.25000 0.85100 0.01600 O 0
O-H4B 0.68300 0.09690 0.25000 0.14900 0.01600 O 1
WatX 0.00000 0.31600 0.03950 0.75000 0.06700 O 2
OX 0.00000 0.31600 0.03950 0.25000 0.06700 O 0

loop_
_cod_changelog_entry_id
_cod_changelog_entry_author
_cod_changelog_entry_date
_cod_changelog_entry_text
1
;cod-tools version 3.8.0
Id: cif_guess_AMCSD_atom_types 9581 2023-05-17 12:35:41Z saulius
;
2023-05-23T09:22:04+03:00
;Derived atom types and hydrogen counts
from atom names that follow the AMCSD naming convention
(Wat == water, O-H == hydroxyl).
;

loop_
_cod_related_entry_id
_cod_related_entry_database
_cod_related_entry_code
1 AMCSD 0019817
